data_1518761
loop_
_publ_author_name
'Lieberman, Craig M.'
'Filatov, Alexander S.'
'Wei, Zheng'
'Rogachev, Andrey Yu.'
'Abakumov, Artem M.'
'Dikarev, Evgeny V.'

_publ_section_title
;
 Mixed-valent, heteroleptic homometallic diketonates as templates for the
 design of volatile heterometallic precursors
;
_journal_issue 5
_journal_name_full 'Chem. Sci.'
_journal_page_first 2835
_journal_paper_doi 10.1039/C4SC04002C
_journal_volume 6
_journal_year 2015
_chemical_formula_moiety
;
C25 H23 F12 Fe2 O10
;
_chemical_formula_sum 'C25 H23 F12 Fe2 O10'
_chemical_formula_weight 823.13
_chemical_melting_point ?
_space_group_IT_number 2
_symmetry_cell_setting triclinic
_symmetry_Int_Tables_number 2
_symmetry_space_group_name_Hall '-P 1'
_symmetry_space_group_name_H-M 'P -1'
_atom_sites_solution_hydrogens geom
_atom_sites_solution_primary direct
_atom_sites_solution_secondary difmap
_audit_creation_method SHELXL-97
_audit_update_record
;
2014-12-19 deposited with the CCDC.
2015-02-25 downloaded from the CCDC.
;
_cell_angle_alpha 102.703(2)
_cell_angle_beta 96.771(2)
_cell_angle_gamma 112.595(2)
_cell_formula_units_Z 2
_cell_length_a 9.507(2)
_cell_length_b 11.729(3)
_cell_length_c 16.605(4)
_cell_measurement_reflns_used 5813
_cell_measurement_temperature 100(2)
_cell_measurement_theta_max 27.89
_cell_measurement_theta_min 2.36
_cell_volume 1625.0(7)
_computing_cell_refinement 'SMART, SAINT'
_computing_data_collection SMART
_computing_data_reduction SAINT
_computing_molecular_graphics 'SHELXTL Ver. 6.14'
_computing_publication_material 'SHELXTL Ver. 6.14'
_computing_structure_refinement 'SHELXL-97 (Sheldrick, 2008)'
_computing_structure_solution 'SHELXS-97 (Sheldrick, 2008)'
_diffrn_ambient_temperature 100(2)
_diffrn_measured_fraction_theta_full 0.980
_diffrn_measured_fraction_theta_max 0.880
_diffrn_measurement_device_type 'Bruker SMART APEX CCD'
_diffrn_measurement_method '0.3 deg wide \w exposures'
_diffrn_radiation_monochromator graphite
_diffrn_radiation_source 'fine-focus sealed tube'
_diffrn_radiation_type MoK\a
_diffrn_radiation_wavelength 0.71073
_diffrn_reflns_av_R_equivalents 0.0255
_diffrn_reflns_av_sigmaI/netI 0.0449
_diffrn_reflns_limit_h_max 12
_diffrn_reflns_limit_h_min -12
_diffrn_reflns_limit_k_max 15
_diffrn_reflns_limit_k_min -15
_diffrn_reflns_limit_l_max 21
_diffrn_reflns_limit_l_min -21
_diffrn_reflns_number 13069
_diffrn_reflns_theta_full 25.00
_diffrn_reflns_theta_max 28.22
_diffrn_reflns_theta_min 1.96
_diffrn_standards_decay_% 0
_diffrn_standards_interval_count na
_diffrn_standards_interval_time na
_diffrn_standards_number 'none (area detector data)'
_exptl_absorpt_coefficient_mu 1.012
_exptl_absorpt_correction_T_max 0.9055
_exptl_absorpt_correction_T_min 0.7859
_exptl_absorpt_correction_type multi-scan
_exptl_crystal_colour red
_exptl_crystal_density_diffrn 1.682
_exptl_crystal_density_method none
_exptl_crystal_description block
_exptl_crystal_F_000 826
_exptl_crystal_size_max 0.25
_exptl_crystal_size_mid 0.10
_exptl_crystal_size_min 0.10
_refine_diff_density_max 0.666
_refine_diff_density_min -0.446
_refine_diff_density_rms 0.086
_refine_ls_extinction_coef noref
_refine_ls_extinction_method none
_refine_ls_goodness_of_fit_ref 1.037
_refine_ls_hydrogen_treatment noref
_refine_ls_matrix_type full
_refine_ls_number_parameters 466
_refine_ls_number_reflns 7052
_refine_ls_number_restraints 36
_refine_ls_restrained_S_all 1.073
_refine_ls_R_factor_all 0.0728
_refine_ls_R_factor_gt 0.0481
_refine_ls_shift/su_max 0.001
_refine_ls_shift/su_mean 0.000
_refine_ls_structure_factor_coef Fsqd
_refine_ls_weighting_details 'calc w=1/[\s^2^(Fo^2^)+(0.0586P)^2^+1.0283P] where P=(Fo^2^+2Fc^2^)/3'
_refine_ls_weighting_scheme calc
_refine_ls_wR_factor_gt 0.1106
_refine_ls_wR_factor_ref 0.1249
_reflns_number_gt 5055
_reflns_number_total 7052
_reflns_threshold_expression >2sigma(I)
_cod_data_source_file c4sc04002c2.cif
_cod_data_source_block 1
_cod_depositor_comments
;
The following automatic conversions were performed:

'_chemical_melting_point' value 'not measured' was changed to '?' -
the value is undefined or not given.

Automatic conversion script
Id: cif_fix_values 3008 2015-01-20 13:52:24Z robertas 

 Adding full bibliography for 1518761--1518766.cif.
;
_cod_original_sg_symbol_Hall '-P 1        '
_cod_original_sg_symbol_H-M 'P -1        '
_cod_database_code 1518761
_publcif_datablock.id {f0bf37f7-7b9d-4964-8ec3-af7a53765cd5}

loop_
_symmetry_equiv_pos_as_xyz
'x, y, z'
'-x, -y, -z'

loop_
_atom_site_label
_atom_site_type_symbol
_atom_site_fract_x
_atom_site_fract_y
_atom_site_fract_z
_atom_site_U_iso_or_equiv
_atom_site_adp_type
_atom_site_occupancy
_atom_site_symmetry_multiplicity
_atom_site_calc_flag
_atom_site_refinement_flags
_atom_site_disorder_assembly
_atom_site_disorder_group
Fe1 Fe 0.77611(5) 0.33016(4) 0.24754(3) 0.02711(13) Uani 1 1 d . . .
Fe2 Fe 0.79862(5) 0.05556(4) 0.17173(3) 0.02655(13) Uani 1 1 d . . .
O1 O 0.6566(3) 0.2769(2) 0.33714(13) 0.0299(5) Uani 1 1 d . A .
O2 O 0.9145(3) 0.5022(2) 0.34330(14) 0.0328(5) Uani 1 1 d . A .
O3 O 0.6410(3) 0.4258(2) 0.21380(14) 0.0304(5) Uani 1 1 d . . .
O4 O 0.9056(3) 0.4120(2) 0.16794(14) 0.0291(5) Uani 1 1 d . . .
O5 O 0.9347(2) 0.2357(2) 0.24732(13) 0.0275(5) Uani 1 1 d . . .
O6 O 0.9015(2) 0.1132(2) 0.08002(13) 0.0272(5) Uani 1 1 d . . .
O7 O 0.6419(2) 0.1359(2) 0.16229(13) 0.0259(5) Uani 1 1 d . . .
O8 O 0.6462(3) -0.0995(2) 0.08346(14) 0.0307(5) Uani 1 1 d . . .
O9 O 0.7086(3) 0.0008(2) 0.26562(15) 0.0339(5) Uani 1 1 d . . .
O10 O 0.9538(3) -0.0124(2) 0.19785(14) 0.0310(5) Uani 1 1 d . . .
F12 F 1.1072(2) 0.5001(2) 0.07240(14) 0.0454(5) Uani 1 1 d . . .
F6 F 0.6353(2) 0.70489(19) 0.17406(16) 0.0490(6) Uani 1 1 d . . .
F11 F 1.0881(2) 0.6810(2) 0.09855(15) 0.0465(5) Uani 1 1 d . . .
F10 F 1.1998(2) 0.6320(2) 0.19761(15) 0.0527(6) Uani 1 1 d . . .
F5 F 0.4455(3) 0.5170(2) 0.13410(19) 0.0628(7) Uani 1 1 d . . .
C13 C 0.7493(5) 0.4794(4) 0.4407(2) 0.0461(10) Uani 1 1 d . A .
H13 H 0.7291 0.5246 0.4895 0.055 Uiso 1 1 calc R . .
C17 C 1.0431(4) 0.1934(3) 0.0918(2) 0.0281(7) Uani 1 1 d . . .
C19 C 0.4901(4) 0.0680(3) 0.1349(2) 0.0294(7) Uani 1 1 d . . .
C20 C 1.1097(4) 0.1987(3) 0.0146(2) 0.0348(8) Uani 1 1 d . . .
H20A H 1.1588 0.1386 0.0055 0.052 Uiso 1 1 calc R . .
H20B H 1.1881 0.2865 0.0226 0.052 Uiso 1 1 calc R . .
H20C H 1.0258 0.1746 -0.0349 0.052 Uiso 1 1 calc R . .
C21 C 0.8275(4) 0.5806(3) 0.1635(2) 0.0316(7) Uani 1 1 d . . .
H21 H 0.8540 0.6601 0.1503 0.038 Uiso 1 1 calc R . .
C26 C 1.1374(4) 0.2756(3) 0.1720(2) 0.0312(7) Uani 1 1 d . . .
H26 H 1.2468 0.3188 0.1767 0.037 Uiso 1 1 calc R . .
C27 C 1.0812(4) 0.2973(3) 0.2438(2) 0.0298(7) Uani 1 1 d . . .
F4 F 0.5424(3) 0.6144(3) 0.26676(18) 0.0699(8) Uani 1 1 d . . .
C29 C 0.4994(4) -0.1371(3) 0.0630(2) 0.0296(7) Uani 1 1 d . . .
C31 C 0.5792(4) 0.5933(3) 0.1919(3) 0.0404(9) Uani 1 1 d . . .
C32 C 0.6528(4) 0.3510(3) 0.4033(2) 0.0372(8) Uani 1 1 d . . .
C36 C 0.4208(4) -0.0600(3) 0.0880(2) 0.0305(7) Uani 1 1 d . . .
H36 H 0.3100 -0.0997 0.0711 0.037 Uiso 1 1 calc R . .
C38 C 0.9263(4) 0.5187(3) 0.1556(2) 0.0286(7) Uani 1 1 d . . .
C45 C 0.9932(4) -0.0358(3) 0.2667(2) 0.0359(8) Uani 1 1 d . . .
C46 C 1.0813(4) 0.5841(3) 0.1303(2) 0.0362(8) Uani 1 1 d . . .
C49 C 0.4059(4) -0.2738(3) 0.0078(2) 0.0363(8) Uani 1 1 d . . .
H49A H 0.4727 -0.3022 -0.0242 0.055 Uiso 1 1 calc R . .
H49B H 0.3176 -0.2781 -0.0317 0.055 Uiso 1 1 calc R . .
H49C H 0.3665 -0.3302 0.0434 0.055 Uiso 1 1 calc R . .
C53 C 0.7725(5) -0.0247(3) 0.3271(2) 0.0395(8) Uani 1 1 d . . .
C55 C 0.6895(4) 0.5263(3) 0.1906(2) 0.0300(7) Uani 1 1 d . . .
C60 C 0.8767(4) 0.5453(3) 0.4086(2) 0.0374(8) Uani 1 1 d . . .
C62 C 0.9123(5) -0.0391(4) 0.3312(2) 0.0410(9) Uani 1 1 d . . .
H62 H 0.9548 -0.0519 0.3814 0.049 Uiso 1 1 calc R . .
C65 C 1.1347(4) -0.0636(4) 0.2740(3) 0.0457(9) Uani 1 1 d . . .
H65A H 1.1322 -0.1181 0.2194 0.069 Uiso 1 1 calc R . .
H65B H 1.1351 -0.1086 0.3172 0.069 Uiso 1 1 calc R . .
H65C H 1.2292 0.0176 0.2902 0.069 Uiso 1 1 calc R . .
C70 C 1.1864(4) 0.3970(4) 0.3229(2) 0.0408(9) Uani 1 1 d . . .
H70A H 1.1486 0.4640 0.3382 0.061 Uiso 1 1 calc R . .
H70B H 1.2925 0.4359 0.3139 0.061 Uiso 1 1 calc R . .
H70C H 1.1874 0.3570 0.3688 0.061 Uiso 1 1 calc R . .
C73 C 0.6828(5) -0.0450(4) 0.3958(3) 0.0523(11) Uani 1 1 d . . .
H73A H 0.6651 0.0316 0.4185 0.078 Uiso 1 1 calc R . .
H73B H 0.7430 -0.0597 0.4413 0.078 Uiso 1 1 calc R . .
H73C H 0.5819 -0.1202 0.3721 0.078 Uiso 1 1 calc R . .
C1X C 0.3905(4) 0.1379(3) 0.1555(2) 0.0363(8) Uani 1 1 d . . .
H1X1 H 0.4085 0.1710 0.2171 0.055 Uiso 1 1 calc R . .
H1X2 H 0.2801 0.0785 0.1321 0.055 Uiso 1 1 calc R . .
H1X3 H 0.4177 0.2100 0.1307 0.055 Uiso 1 1 calc R . .
C50 C 0.5217(5) 0.2847(4) 0.4457(2) 0.0457(9) Uani 1 1 d D A 1
F1 F 0.5278(13) 0.1763(9) 0.4594(8) 0.029(2) Uiso 0.34 1 d PD A 1
F2 F 0.5201(9) 0.3613(6) 0.5186(4) 0.0257(15) Uiso 0.34 1 d PD A 1
F3 F 0.3776(9) 0.2440(11) 0.3865(6) 0.034(2) Uiso 0.34 1 d PD A 1
F1X F 0.5559(11) 0.2111(9) 0.4849(6) 0.062(3) Uiso 0.34 1 d PD A 2
F2X F 0.4849(10) 0.3713(7) 0.5000(5) 0.049(3) Uiso 0.34 1 d PD A 2
F3X F 0.3832(10) 0.2156(9) 0.3954(6) 0.056(3) Uiso 0.34 1 d PD A 2
F1Y F 0.4971(12) 0.1623(8) 0.4417(6) 0.049(4) Uiso 0.32 1 d PD A 3
F2Y F 0.5553(10) 0.3416(8) 0.5308(5) 0.050(3) Uiso 0.32 1 d PD A 3
F3Y F 0.3919(10) 0.2751(9) 0.4081(6) 0.049(3) Uiso 0.32 1 d PD A 3
C59 C 0.9810(5) 0.6860(4) 0.4587(2) 0.0441(9) Uani 1 1 d D A 1
F7 F 0.8923(8) 0.7580(7) 0.4659(6) 0.0349(17) Uiso 0.34 1 d PD A 1
F8 F 1.0446(12) 0.6966(9) 0.5376(5) 0.029(2) Uiso 0.34 1 d PD A 1
F9 F 1.0927(9) 0.7458(6) 0.4204(4) 0.0308(14) Uiso 0.34 1 d PD A 1
F7X F 0.9383(10) 0.7635(7) 0.4361(5) 0.061(2) Uiso 0.34 1 d PD A 2
F8X F 1.0154(11) 0.7119(9) 0.5421(5) 0.051(3) Uiso 0.34 1 d PD A 2
F9X F 1.1379(8) 0.7209(7) 0.4425(4) 0.0461(17) Uiso 0.34 1 d PD A 2
F7Y F 0.8865(9) 0.7483(8) 0.4919(6) 0.046(2) Uiso 0.32 1 d PD A 3
F8Y F 1.0747(10) 0.6948(9) 0.5217(5) 0.046(3) Uiso 0.32 1 d PD A 3
F9Y F 1.0410(10) 0.7558(7) 0.4088(4) 0.043(2) Uiso 0.32 1 d PD A 3

loop_
_atom_site_aniso_label
_atom_site_aniso_U_11
_atom_site_aniso_U_22
_atom_site_aniso_U_33
_atom_site_aniso_U_23
_atom_site_aniso_U_13
_atom_site_aniso_U_12
Fe1 0.0281(3) 0.0254(2) 0.0293(3) 0.00870(19) 0.01092(19) 0.0111(2)
Fe2 0.0259(3) 0.0247(2) 0.0295(3) 0.00815(19) 0.00895(19) 0.01020(19)
O1 0.0333(13) 0.0261(12) 0.0299(12) 0.0086(10) 0.0136(10) 0.0101(10)
O2 0.0340(13) 0.0282(12) 0.0318(12) 0.0053(10) 0.0106(10) 0.0096(10)
O3 0.0275(12) 0.0261(12) 0.0392(13) 0.0105(10) 0.0115(10) 0.0113(10)
O4 0.0298(12) 0.0292(12) 0.0320(12) 0.0126(10) 0.0109(10) 0.0134(10)
O5 0.0241(11) 0.0251(11) 0.0312(12) 0.0080(9) 0.0062(9) 0.0084(9)
O6 0.0258(12) 0.0256(11) 0.0303(12) 0.0090(9) 0.0096(9) 0.0095(9)
O7 0.0194(11) 0.0248(11) 0.0315(12) 0.0086(9) 0.0069(9) 0.0066(9)
O8 0.0266(12) 0.0278(12) 0.0333(12) 0.0060(10) 0.0096(10) 0.0077(10)
O9 0.0393(14) 0.0305(12) 0.0376(13) 0.0140(10) 0.0167(11) 0.0161(11)
O10 0.0309(12) 0.0291(12) 0.0363(13) 0.0127(10) 0.0074(10) 0.0144(10)
F12 0.0484(13) 0.0420(12) 0.0596(14) 0.0219(11) 0.0330(11) 0.0234(10)
F6 0.0350(12) 0.0301(11) 0.0866(17) 0.0238(11) 0.0162(11) 0.0142(9)
F11 0.0429(12) 0.0360(11) 0.0719(15) 0.0285(11) 0.0290(11) 0.0169(10)
F10 0.0278(12) 0.0546(14) 0.0659(15) 0.0178(12) 0.0065(11) 0.0081(10)
F5 0.0279(12) 0.0422(13) 0.114(2) 0.0279(14) 0.0018(13) 0.0115(10)
C13 0.055(2) 0.035(2) 0.036(2) 0.0013(16) 0.0203(18) 0.0079(18)
C17 0.0304(18) 0.0254(16) 0.0350(18) 0.0099(13) 0.0100(14) 0.0170(14)
C19 0.0259(17) 0.0351(18) 0.0319(17) 0.0169(14) 0.0106(14) 0.0127(14)
C20 0.0337(19) 0.0357(19) 0.0388(19) 0.0113(15) 0.0163(15) 0.0159(15)
C21 0.0284(17) 0.0251(16) 0.0392(19) 0.0102(14) 0.0086(14) 0.0081(14)
C26 0.0233(16) 0.0269(17) 0.0422(19) 0.0089(14) 0.0076(14) 0.0099(13)
C27 0.0286(17) 0.0249(16) 0.0376(18) 0.0102(14) 0.0052(14) 0.0130(14)
F4 0.091(2) 0.0755(18) 0.090(2) 0.0400(16) 0.0586(17) 0.0630(17)
C29 0.0335(19) 0.0271(16) 0.0245(16) 0.0084(13) 0.0100(14) 0.0074(14)
C31 0.0314(19) 0.0307(19) 0.062(2) 0.0160(17) 0.0138(18) 0.0135(15)
C32 0.041(2) 0.0377(19) 0.0347(19) 0.0115(16) 0.0163(16) 0.0159(16)
C36 0.0212(16) 0.0314(18) 0.0356(18) 0.0112(14) 0.0058(13) 0.0070(13)
C38 0.0263(17) 0.0292(17) 0.0271(16) 0.0071(13) 0.0061(13) 0.0090(13)
C45 0.037(2) 0.0232(17) 0.042(2) 0.0093(15) 0.0028(16) 0.0085(14)
C46 0.0282(18) 0.0339(19) 0.047(2) 0.0151(16) 0.0130(16) 0.0101(15)
C49 0.0335(19) 0.0318(18) 0.0356(19) 0.0068(15) 0.0103(15) 0.0064(15)
C53 0.052(2) 0.0286(18) 0.039(2) 0.0133(15) 0.0180(17) 0.0142(17)
C55 0.0262(17) 0.0253(16) 0.0350(18) 0.0048(14) 0.0054(14) 0.0097(13)
C60 0.047(2) 0.0300(18) 0.0327(19) 0.0083(15) 0.0083(16) 0.0138(16)
C62 0.048(2) 0.042(2) 0.039(2) 0.0216(17) 0.0100(17) 0.0190(18)
C65 0.039(2) 0.046(2) 0.056(2) 0.0231(19) 0.0074(18) 0.0188(18)
C70 0.0284(19) 0.044(2) 0.037(2) 0.0000(16) 0.0014(15) 0.0094(16)
C73 0.069(3) 0.056(3) 0.047(2) 0.029(2) 0.030(2) 0.029(2)
C1X 0.0255(18) 0.0345(19) 0.049(2) 0.0143(16) 0.0102(15) 0.0109(15)
C50 0.053(2) 0.043(2) 0.037(2) 0.0069(17) 0.0213(19) 0.0164(19)
C59 0.057(3) 0.035(2) 0.034(2) 0.0098(16) 0.0112(18) 0.0124(18)

loop_
_atom_type_symbol
_atom_type_description
_atom_type_scat_dispersion_real
_atom_type_scat_dispersion_imag
_atom_type_scat_source
C C 0.0033 0.0016 'International Tables Vol C Tables 4.2.6.8 and 6.1.1.4'
H H 0.0000 0.0000 'International Tables Vol C Tables 4.2.6.8 and 6.1.1.4'
F F 0.0171 0.0103 'International Tables Vol C Tables 4.2.6.8 and 6.1.1.4'
Fe Fe 0.3463 0.8444 'International Tables Vol C Tables 4.2.6.8 and 6.1.1.4'
O O 0.0106 0.0060 'International Tables Vol C Tables 4.2.6.8 and 6.1.1.4'

loop_
_geom_angle_atom_site_label_1
_geom_angle_atom_site_label_2
_geom_angle_atom_site_label_3
_geom_angle
O1 Fe1 O4 171.30(9)
O1 Fe1 O2 85.32(9)
O4 Fe1 O2 86.80(9)
O1 Fe1 O3 92.48(9)
O4 Fe1 O3 83.29(8)
O2 Fe1 O3 86.16(9)
O1 Fe1 O7 89.35(8)
O4 Fe1 O7 98.94(8)
O2 Fe1 O7 170.72(9)
O3 Fe1 O7 101.67(9)
O1 Fe1 O5 103.64(8)
O4 Fe1 O5 81.32(8)
O2 Fe1 O5 99.56(9)
O3 Fe1 O5 163.23(8)
O7 Fe1 O5 74.32(8)
O8 Fe2 O10 97.28(9)
O8 Fe2 O9 94.39(10)
O10 Fe2 O9 88.02(9)
O8 Fe2 O6 87.63(9)
O10 Fe2 O6 89.37(9)
O9 Fe2 O6 176.88(9)
O8 Fe2 O5 166.87(9)
O10 Fe2 O5 94.29(9)
O9 Fe2 O5 92.18(9)
O6 Fe2 O5 86.31(9)
O8 Fe2 O7 88.36(9)
O10 Fe2 O7 172.11(9)
O9 Fe2 O7 86.05(9)
O6 Fe2 O7 96.40(8)
O5 Fe2 O7 80.77(9)
C32 O1 Fe1 126.5(2)
C60 O2 Fe1 126.1(2)
C55 O3 Fe1 125.7(2)
C38 O4 Fe1 126.0(2)
C27 O5 Fe2 121.8(2)
C27 O5 Fe1 120.71(18)
Fe2 O5 Fe1 102.88(9)
C17 O6 Fe2 124.7(2)
C19 O7 Fe2 123.7(2)
C19 O7 Fe1 130.6(2)
Fe2 O7 Fe1 101.92(9)
C29 O8 Fe2 127.8(2)
C53 O9 Fe2 128.0(2)
C45 O10 Fe2 127.7(2)
C32 C13 C60 121.7(3)
C32 C13 H13 119.2
C60 C13 H13 119.2
O6 C17 C26 123.9(3)
O6 C17 C20 116.5(3)
C26 C17 C20 119.6(3)
O7 C19 C36 124.0(3)
O7 C19 C1X 116.3(3)
C36 C19 C1X 119.7(3)
C17 C20 H20A 109.5
C17 C20 H20B 109.5
H20A C20 H20B 109.5
C17 C20 H20C 109.5
H20A C20 H20C 109.5
H20B C20 H20C 109.5
C38 C21 C55 120.3(3)
C38 C21 H21 119.9
C55 C21 H21 119.9
C27 C26 C17 124.2(3)
C27 C26 H26 117.9
C17 C26 H26 117.9
O5 C27 C26 123.7(3)
O5 C27 C70 115.9(3)
C26 C27 C70 120.3(3)
O8 C29 C36 124.4(3)
O8 C29 C49 116.6(3)
C36 C29 C49 119.0(3)
F6 C31 F4 107.8(3)
F6 C31 F5 106.6(3)
F4 C31 F5 107.2(3)
F6 C31 C55 114.3(3)
F4 C31 C55 111.1(3)
F5 C31 C55 109.5(3)
O1 C32 C13 128.5(3)
O1 C32 C50 113.5(3)
C13 C32 C50 118.1(3)
C19 C36 C29 125.9(3)
C19 C36 H36 117.0
C29 C36 H36 117.0
O4 C38 C21 127.5(3)
O4 C38 C46 113.4(3)
C21 C38 C46 119.1(3)
O10 C45 C62 124.2(3)
O10 C45 C65 115.4(3)
C62 C45 C65 120.3(3)
F10 C46 F12 107.1(3)
F10 C46 F11 107.5(3)
F12 C46 F11 107.3(3)
F10 C46 C38 109.9(3)
F12 C46 C38 111.4(3)
F11 C46 C38 113.3(3)
C29 C49 H49A 109.5
C29 C49 H49B 109.5
H49A C49 H49B 109.5
C29 C49 H49C 109.5
H49A C49 H49C 109.5
H49B C49 H49C 109.5
O9 C53 C62 123.9(3)
O9 C53 C73 115.4(3)
C62 C53 C73 120.7(3)
O3 C55 C21 127.9(3)
O3 C55 C31 114.0(3)
C21 C55 C31 118.1(3)
O2 C60 C13 127.1(3)
O2 C60 C59 116.1(3)
C13 C60 C59 116.7(3)
C45 C62 C53 124.4(3)
C45 C62 H62 117.8
C53 C62 H62 117.8
C45 C65 H65A 109.5
C45 C65 H65B 109.5
H65A C65 H65B 109.5
C45 C65 H65C 109.5
H65A C65 H65C 109.5
H65B C65 H65C 109.5
C27 C70 H70A 109.5
C27 C70 H70B 109.5
H70A C70 H70B 109.5
C27 C70 H70C 109.5
H70A C70 H70C 109.5
H70B C70 H70C 109.5
C53 C73 H73A 109.5
C53 C73 H73B 109.5
H73A C73 H73B 109.5
C53 C73 H73C 109.5
H73A C73 H73C 109.5
H73B C73 H73C 109.5
C19 C1X H1X1 109.5
C19 C1X H1X2 109.5
H1X1 C1X H1X2 109.5
C19 C1X H1X3 109.5
H1X1 C1X H1X3 109.5
H1X2 C1X H1X3 109.5
F2 C50 F1 109.5(7)
F2 C50 F3 108.6(7)
F1 C50 F3 106.8(8)
F2 C50 C32 114.2(4)
F1 C50 C32 111.0(5)
F3 C50 C32 106.5(5)
F8 C59 F9 110.2(7)
F8 C59 F7 106.5(7)
F9 C59 F7 104.6(5)
F8 C59 C60 111.6(5)
F9 C59 C60 113.2(4)
F7 C59 C60 110.2(4)

loop_
_geom_bond_atom_site_label_1
_geom_bond_atom_site_label_2
_geom_bond_distance
Fe1 O1 2.039(2)
Fe1 O4 2.054(2)
Fe1 O2 2.094(2)
Fe1 O3 2.106(2)
Fe1 O7 2.178(2)
Fe1 O5 2.188(2)
Fe2 O8 1.964(2)
Fe2 O10 1.976(2)
Fe2 O9 1.977(2)
Fe2 O6 2.007(2)
Fe2 O5 2.015(2)
Fe2 O7 2.055(2)
O1 C32 1.255(4)
O2 C60 1.244(4)
O3 C55 1.255(4)
O4 C38 1.256(4)
O5 C27 1.315(4)
O6 C17 1.272(4)
O7 C19 1.314(4)
O8 C29 1.267(4)
O9 C53 1.277(4)
O10 C45 1.281(4)
F12 C46 1.334(4)
F6 C31 1.325(4)
F11 C46 1.338(4)
F10 C46 1.332(4)
F5 C31 1.341(4)
C13 C32 1.374(5)
C13 C60 1.401(5)
C13 H13 0.9500
C17 C26 1.413(5)
C17 C20 1.500(4)
C19 C36 1.377(5)
C19 C1X 1.495(4)
C20 H20A 0.9800
C20 H20B 0.9800
C20 H20C 0.9800
C21 C38 1.392(4)
C21 C55 1.398(4)
C21 H21 0.9500
C26 C27 1.375(5)
C26 H26 0.9500
C27 C70 1.487(5)
F4 C31 1.328(4)
C29 C36 1.405(5)
C29 C49 1.506(4)
C31 C55 1.533(5)
C32 C50 1.536(5)
C36 H36 0.9500
C38 C46 1.535(4)
C45 C62 1.389(5)
C45 C65 1.498(5)
C49 H49A 0.9800
C49 H49B 0.9800
C49 H49C 0.9800
C53 C62 1.398(5)
C53 C73 1.508(5)
C60 C59 1.531(5)
C62 H62 0.9500
C65 H65A 0.9800
C65 H65B 0.9800
C65 H65C 0.9800
C70 H70A 0.9800
C70 H70B 0.9800
C70 H70C 0.9800
C73 H73A 0.9800
C73 H73B 0.9800
C73 H73C 0.9800
C1X H1X1 0.9800
C1X H1X2 0.9800
C1X H1X3 0.9800
C50 F2 1.344(7)
C50 F1 1.361(8)
C50 F3 1.431(8)
C59 F8 1.335(8)
C59 F9 1.345(7)
C59 F7 1.402(7)
